data_4323022
loop_
_publ_author_name
'Zhongjia Tang'
'Alexander P. Litvinchuk'
'Hye-G. Lee'
'Arnold M. Guloy'

_publ_contact_author
;
        Arnold M. Guloy
        Department of Chemistry
        University of Houston
        4800 Calhoun Rd.
        Houston
        Texas, USA 77204-5641
;
_publ_contact_author_email aguloy@uh.edu
_publ_contact_author_fax 713-743-2787
_publ_contact_author_phone 713-743-2792
_publ_section_title
;
 Crystal Structure and Vibrational Spectra of a New Viologen Gold(I)
 Iodide
;
_journal_name_full 'Inorganic Chemistry'
_journal_page_first 4752
_journal_page_last 4753
_journal_paper_doi 10.1021/ic980141q
_journal_volume 37
_journal_year 1998
_chemical_formula_structural '(Au I2)2,(C12 H14 N2)'
_chemical_formula_sum 'C12 H14 Au2 I4 N2'
_chemical_formula_weight 1087.79
_chemical_melting_point 493
_chemical_name_systematic
;
 ?
;
_space_group_IT_number 136
_symmetry_cell_setting tetragonal
_symmetry_space_group_name_Hall '-P 4n 2n'
_symmetry_space_group_name_H-M 'P 42/m n m'
_atom_sites_solution_hydrogens geom
_atom_sites_solution_primary direct
_atom_sites_solution_secondary difmap
_audit_creation_method SHELXL
_cell_angle_alpha 90.00
_cell_angle_beta 90.00
_cell_angle_gamma 90.00
_cell_formula_units_Z 2
_cell_length_a 12.6167(7)
_cell_length_b 12.6167(7)
_cell_length_c 6.7534(6)
_cell_measurement_reflns_used 3935
_cell_measurement_temperature 223(2)
_cell_measurement_theta_max 28
_cell_measurement_theta_min 2
_cell_volume 1075.01(13)
_computing_cell_refinement 'Siemens SMART Software (Siemens, 1996)'
_computing_data_collection 'Siemens SMART Software (Siemens, 1996)'
_computing_data_reduction 'Siemens SMART Software (Siemens, 1996)'
_computing_structure_refinement 'SHELXS-93 (Sheldrick, 1993)'
_computing_structure_solution 'SHELXS-86 (Sheldrick, 1990)'
_diffrn_ambient_temperature 223(2)
_diffrn_measurement_device 'Siemens SMART CCD'
_diffrn_measurement_method CCD
_diffrn_radiation_monochromator graphite
_diffrn_radiation_source 'Normal-focus sealed tube'
_diffrn_radiation_type MoK\a
_diffrn_radiation_wavelength 0.71073
_diffrn_reflns_av_R_equivalents 0.0460
_diffrn_reflns_av_sigmaI/netI 0.0181
_diffrn_reflns_limit_h_max 14
_diffrn_reflns_limit_h_min -12
_diffrn_reflns_limit_k_max 14
_diffrn_reflns_limit_k_min -13
_diffrn_reflns_limit_l_max 7
_diffrn_reflns_limit_l_min -7
_diffrn_reflns_number 4810
_diffrn_reflns_theta_max 23.25
_diffrn_reflns_theta_min 2.28
_diffrn_standards_decay_% 0.0
_exptl_absorpt_coefficient_mu 19.368
_exptl_absorpt_correction_T_max 0.038
_exptl_absorpt_correction_T_min 0.012
_exptl_absorpt_correction_type PSI
_exptl_crystal_colour orange
_exptl_crystal_density_diffrn 3.361
_exptl_crystal_description parallelepiped
_exptl_crystal_F_000 940
_exptl_crystal_size_max 0.12
_exptl_crystal_size_mid 0.10
_exptl_crystal_size_min 0.04
_refine_diff_density_max 0.960
_refine_diff_density_min -0.803
_refine_diff_density_rms 0.135
_refine_ls_extinction_coef 0.00018(10)
_refine_ls_extinction_expression Fc^*^=kFc[1+0.001xFc^2^\l^3^/sin(2\q)]^-1/4^
_refine_ls_extinction_method SHELXL
_refine_ls_goodness_of_fit_all 1.326
_refine_ls_goodness_of_fit_obs 1.335
_refine_ls_matrix_type full
_refine_ls_number_parameters 41
_refine_ls_number_reflns 456
_refine_ls_number_restraints 0
_refine_ls_restrained_S_all 1.326
_refine_ls_restrained_S_obs 1.335
_refine_ls_R_factor_all 0.0263
_refine_ls_R_factor_obs 0.0244
_refine_ls_shift/esd_max -0.632
_refine_ls_shift/esd_mean 0.149
_refine_ls_structure_factor_coef Fsqd
_refine_ls_weighting_details 'w=1/[\s^2^(Fo^2^)+(0.0275P)^2^+1.5518P] where =(Fo^2^+2Fc^2^)/3'
_refine_ls_weighting_scheme calc
_refine_ls_wR_factor_all 0.0596
_refine_ls_wR_factor_obs 0.0589
_reflns_number_observed 440
_reflns_number_total 456
_reflns_observed_criterion 3sigma(I)
_cod_data_source_file ic980141q.cif
_cod_data_source_block sau3
_cod_depositor_comments
;
The following automatic conversions were performed:

'_refine_ls_weighting_scheme' value 'calc
w=1/[\s^2^(Fo^2^)+(0.0275P)^2^+1.5518P] where =(Fo^2^+2Fc^2^)/3' was
changed to 'calc'. New tag '_refine_ls_weighting_details' was
created. The value of the new tag was set to
'w=1/[\s^2^(Fo^2^)+(0.0275P)^2^+1.5518P] where =(Fo^2^+2Fc^2^)/3'.

Automatic conversion script
Id: cif_fix_values 3143 2015-03-26 13:38:13Z robertas 
;
_cod_original_formula_sum 'C12 H14 N2 Au2 I4'
_cod_database_code 4323022

loop_
_symmetry_equiv_pos_as_xyz
'x, y, z'
'-x, -y, z'
'-y+1/2, x+1/2, z+1/2'
'y+1/2, -x+1/2, z+1/2'
'-x+1/2, y+1/2, -z+1/2'
'x+1/2, -y+1/2, -z+1/2'
'y, x, -z'
'-y, -x, -z'
'-x, -y, -z'
'x, y, -z'
'y-1/2, -x-1/2, -z-1/2'
'-y-1/2, x-1/2, -z-1/2'
'x-1/2, -y-1/2, z-1/2'
'-x-1/2, y-1/2, z-1/2'
'-y, -x, z'
'y, x, z'

loop_
_atom_site_aniso_label
_atom_site_aniso_U_11
_atom_site_aniso_U_22
_atom_site_aniso_U_33
_atom_site_aniso_U_23
_atom_site_aniso_U_13
_atom_site_aniso_U_12
I 0.0605(4) 0.0614(4) 0.0588(4) 0.000 0.000 0.0036(3)
Au 0.0585(4) 0.0488(4) 0.0825(5) 0.000 0.000 -0.0019(2)
N 0.068(5) 0.068(5) 0.036(5) 0.000 0.000 0.014(6)
C1 0.060(5) 0.060(5) 0.036(6) 0.000 0.000 0.016(6)
C2 0.055(6) 0.062(7) 0.065(6) 0.000 0.000 -0.010(4)
C3 0.056(6) 0.079(8) 0.068(6) 0.000 0.000 0.006(5)
C4 0.076(7) 0.076(7) 0.070(10) 0.000 0.000 -0.010(9)

loop_
_atom_site_label
_atom_site_type_symbol
_atom_site_fract_x
_atom_site_fract_y
_atom_site_fract_z
_atom_site_U_iso_or_equiv
_atom_site_thermal_displace_type
_atom_site_occupancy
_atom_site_calc_flag
_atom_site_refinement_flags
_atom_site_disorder_group
I I 0.17680(5) 0.40109(5) 0.0000 0.0602(3) Uani 1 d S .
Au Au 0.0000 0.5000 0.0000 0.0633(3) Uani 1 d S .
N N 0.3034(7) 0.3034(7) -0.5000 0.057(3) Uani 1 d S .
C1 C 0.4573(8) 0.4573(8) -0.5000 0.052(3) Uani 1 d S .
C2 C -0.0165(8) 0.1475(8) 0.0000 0.061(2) Uani 1 d S .
H2 H 0.0552(8) 0.1678(8) 0.0000 0.116(46) Uiso 1 calc SR .
C3 C 0.2785(9) 0.4077(9) -0.5000 0.068(3) Uani 1 d S .
H3 H 0.2067(9) 0.4276(9) -0.5000 0.087(32) Uiso 1 calc SR .
C4 C 0.2202(9) 0.2202(9) -0.5000 0.074(4) Uani 1 d S .
H4A H 0.1508(9) 0.2533(9) -0.5000 0.052(46) Uiso 0.50 calc SPR .
H4B H 0.2277(9) 0.1764(9) -0.3827 0.140(401) Uiso 0.25 calc PR .
H4C H 0.2277(9) 0.1764(9) -0.6173 0.006(43) Uiso 0.25 calc PR .

loop_
_atom_type_symbol
_atom_type_description
_atom_type_scat_dispersion_real
_atom_type_scat_dispersion_imag
_atom_type_scat_source
C C 0.0033 0.0016 'International Tables Vol C Tables 4.2.6.8 and 6.1.1.4'
H H 0.0000 0.0000 'International Tables Vol C Tables 4.2.6.8 and 6.1.1.4'
N N 0.0061 0.0033 'International Tables Vol C Tables 4.2.6.8 and 6.1.1.4'
I I -0.4742 1.8119 'International Tables Vol C Tables 4.2.6.8 and 6.1.1.4'
Au Au -2.0133 8.8022 'International Tables Vol C Tables 4.2.6.8 and 6.1.1.4'

loop_
_geom_angle_atom_site_label_1
_geom_angle_atom_site_label_2
_geom_angle_atom_site_label_3
_geom_angle
_geom_angle_site_symmetry_1
_geom_angle_site_symmetry_3
_geom_angle_publ_flag
I Au I 180.0 . 9_565 ?
I Au Au 90.0 . 3 ?
I Au Au 90.0 9_565 3 ?
I Au Au 90.0 . 3_554 ?
I Au Au 90.0 9_565 3_554 ?
Au Au Au 180.0 3 3_554 ?
C3 N C3 116.8(13) 7_554 . ?
C3 N C4 121.5(6) 7_554 . ?
C3 N C4 121.6(6) . . ?
C2 C1 C2 118.0(14) 13_665 3_554 ?
C2 C1 C1 120.9(7) 13_665 9_664 ?
C2 C1 C1 121.1(7) 3_554 9_664 ?
C3 C2 C1 120.3(10) 11_565 11_565 ?
C2 C3 N 122.2(11) 3_554 . ?

loop_
_geom_bond_atom_site_label_1
_geom_bond_atom_site_label_2
_geom_bond_distance
_geom_bond_site_symmetry_2
_geom_bond_publ_flag
I Au 2.5560(7) . ?
Au I 2.5560(7) 9_565 ?
Au Au 3.3767(3) 3 ?
Au Au 3.3767(3) 3_554 ?
N C3 1.354(12) 7_554 ?
N C3 1.353(12) . ?
N C4 1.49(2) . ?
C1 C2 1.363(13) 13_665 ?
C1 C2 1.362(13) 3_554 ?
C1 C1 1.52(3) 9_664 ?
C2 C3 1.336(15) 11_565 ?
C2 C1 1.362(13) 11_565 ?
C3 C2 1.336(15) 3_554 ?
